data_7128300
loop_
_publ_author_name
'Wang, Yali'
'Jiang, Haiyan'
'Liu, Xueling'
'Xu, Jun'
'Gao, Yan'
'Finney, Nathaniel S.'

_publ_section_title
;
 A palate of fluorescent corannulene derivatives: synthesis, spectroscopic
 properties, and bio-imaging application.
;
_journal_issue 47
_journal_name_full 'Chemical communications (Cambridge, England)'
_journal_page_first 5818
_journal_page_last 5821
_journal_paper_doi 10.1039/d1cc02307a
_journal_volume 57
_journal_year 2021
_chemical_formula_moiety 'C34 H25 B F2 N2'
_chemical_formula_sum 'C34 H25 B F2 N2'
_chemical_formula_weight 510.37
_space_group_crystal_system monoclinic
_space_group_IT_number 14
_space_group_name_Hall '-P 2yn'
_space_group_name_H-M_alt 'P 1 21/n 1'
_atom_sites_solution_hydrogens geom
_atom_sites_solution_primary dual
_audit_creation_date 2021-03-31
_audit_creation_method
;
Olex2 1.2-ac3
(compiled 2017.08.10 svn.r3458 for OlexSys, GUI svn.r5381)
;
_audit_update_record
;
2021-04-07 deposited with the CCDC.	2021-05-04 downloaded from the CCDC.
;
_cell_angle_alpha 90
_cell_angle_beta 91.1160(10)
_cell_angle_gamma 90
_cell_formula_units_Z 4
_cell_length_a 9.15670(10)
_cell_length_b 7.75280(10)
_cell_length_c 34.6394(3)
_cell_measurement_reflns_used 16262
_cell_measurement_temperature 100.00(10)
_cell_measurement_theta_max 74.5230
_cell_measurement_theta_min 2.5480
_cell_volume 2458.59(5)
_computing_cell_refinement 'CrysAlisPro 1.171.39.45g (Rigaku OD, 2018)'
_computing_data_collection 'CrysAlisPro 1.171.39.45g (Rigaku OD, 2018)'
_computing_data_reduction 'CrysAlisPro 1.171.39.45g (Rigaku OD, 2018)'
_computing_molecular_graphics 'Olex2 (Dolomanov et al., 2009)'
_computing_publication_material 'Olex2 (Dolomanov et al., 2009)'
_computing_structure_refinement 'ShelXL (Sheldrick, 2015)'
_computing_structure_solution 'ShelXT (Sheldrick, 2015)'
_diffrn_ambient_environment N~2~
_diffrn_ambient_temperature 100.00(10)
_diffrn_detector 'CCD plate'
_diffrn_detector_type HyPix
_diffrn_measured_fraction_theta_full 1.000
_diffrn_measured_fraction_theta_max 0.969
_diffrn_measurement_details
;
List of Runs (angles in degrees, time in seconds):

  # Type    Start    End  Width  t~exp~   \w     \q     \k     \f   Frames
#--------------------------------------------------------------------------
  1  \w   -108.00 -47.00   0.50    0.07    --  -45.62 -82.00   3.00  122
  2  \w    -64.00  15.00   0.50    0.07    --  -45.62  82.00 125.00  158
  3  \w     -8.00  69.00   0.50    0.07    --   45.62 -82.00   3.00  154
  4  \w   -148.00-123.00   0.50    0.29    -- -100.00 -82.00   3.00   50
  5  \w    -75.00 -29.00   0.50    0.29    -- -100.00  82.00 125.00   92
  6  \w     76.00 152.00   0.50    0.29    --  101.75  82.00 125.00  152
  7  \w     29.00 127.00   0.50    0.29    --  101.75 -82.00   3.00  196
  8  \w   -111.00 -85.00   0.50    0.07    --  -45.62-125.00-180.00   52
  9  \w   -118.00 -77.00   0.50    0.07    --  -45.62-125.00 150.00   82
 10  \w    -56.00  24.00   0.50    0.07    --  -45.62  38.00 120.00  160
 11  \w   -172.00 -84.00   0.50    0.29    -- -100.00 -30.00-150.00  176
 12  \w   -174.00 -88.00   0.50    0.29    -- -100.00 -30.00  30.00  172
 13  \w   -174.00 -82.00   0.50    0.29    -- -100.00 -15.00-120.00  184
 14  \w   -109.00 -29.00   0.50    0.29    -- -100.00  61.00 -30.00  160
 15  \w   -152.00 -98.00   0.50    0.29    -- -100.00 -61.00 -30.00  108
 16  \w     96.00 121.00   0.50    0.29    --  101.75  45.00-150.00   50
 17  \w    136.00 169.00   0.50    0.29    --  101.75  45.00 -90.00   66
 18  \w     60.00  98.00   0.50    0.29    --  101.75 -45.00 120.00   76
 19  \w     30.00  85.00   0.50    0.29    --  101.75 -45.00  30.00  110
 20  \w     88.00 168.00   0.50    0.29    --  101.75  45.00  90.00  160
 21  \w     27.00 117.00   0.50    0.29    --  101.75 -15.00 -30.00  180
 22  \w     89.00 167.00   0.50    0.29    --  101.75  45.00  60.00  156
;
_diffrn_measurement_device 'four-circle diffractometer'
_diffrn_measurement_device_type 'ROD, Synergy Custom system, HyPix'
_diffrn_measurement_method '\w scans'
_diffrn_orient_matrix_type 'CrysAlisPro convention (1999,Acta A55,543-557)'
_diffrn_orient_matrix_UB_11 0.0339749000
_diffrn_orient_matrix_UB_12 -0.0743387000
_diffrn_orient_matrix_UB_13 0.0404312000
_diffrn_orient_matrix_UB_21 0.0762557000
_diffrn_orient_matrix_UB_22 -0.1556728000
_diffrn_orient_matrix_UB_23 -0.0184949000
_diffrn_orient_matrix_UB_31 0.1461526000
_diffrn_orient_matrix_UB_32 0.0985643000
_diffrn_orient_matrix_UB_33 0.0012553000
_diffrn_radiation_monochromator mirror
_diffrn_radiation_probe x-ray
_diffrn_radiation_type CuK\a
_diffrn_radiation_wavelength 1.54184
_diffrn_reflns_av_R_equivalents 0.0376
_diffrn_reflns_av_unetI/netI 0.0280
_diffrn_reflns_Laue_measured_fraction_full 1.000
_diffrn_reflns_Laue_measured_fraction_max 0.969
_diffrn_reflns_limit_h_max 11
_diffrn_reflns_limit_h_min -10
_diffrn_reflns_limit_k_max 9
_diffrn_reflns_limit_k_min -9
_diffrn_reflns_limit_l_max 43
_diffrn_reflns_limit_l_min -42
_diffrn_reflns_number 24826
_diffrn_reflns_point_group_measured_fraction_full 1.000
_diffrn_reflns_point_group_measured_fraction_max 0.969
_diffrn_reflns_theta_full 67.684
_diffrn_reflns_theta_max 74.805
_diffrn_reflns_theta_min 2.552
_diffrn_source 'Rotating-anode X-ray tube'
_diffrn_source_type 'Rigaku (Cu) X-ray Source'
_exptl_absorpt_coefficient_mu 0.725
_exptl_absorpt_correction_T_max 1.00000
_exptl_absorpt_correction_T_min 0.88418
_exptl_absorpt_correction_type multi-scan
_exptl_absorpt_process_details
;
CrysAlisPro 1.171.39.45g (Rigaku Oxford Diffraction, 2018)
Empirical absorption correction using spherical harmonics,
 implemented in SCALE3 ABSPACK scaling algorithm.
;
_exptl_crystal_colour orange
_exptl_crystal_colour_primary orange
_exptl_crystal_density_diffrn 1.379
_exptl_crystal_description block
_exptl_crystal_F_000 1064
_exptl_crystal_size_max 0.15
_exptl_crystal_size_mid 0.15
_exptl_crystal_size_min 0.1
_refine_diff_density_max 0.282
_refine_diff_density_min -0.204
_refine_diff_density_rms 0.046
_refine_ls_extinction_method none
_refine_ls_goodness_of_fit_ref 1.039
_refine_ls_hydrogen_treatment constr
_refine_ls_matrix_type full
_refine_ls_number_parameters 357
_refine_ls_number_reflns 4897
_refine_ls_number_restraints 0
_refine_ls_restrained_S_all 1.039
_refine_ls_R_factor_all 0.0443
_refine_ls_R_factor_gt 0.0414
_refine_ls_shift/su_max 0.001
_refine_ls_shift/su_mean 0.000
_refine_ls_structure_factor_coef Fsqd
_refine_ls_weighting_details 'w=1/[\s^2^(Fo^2^)+(0.0523P)^2^+1.1375P] where P=(Fo^2^+2Fc^2^)/3'
_refine_ls_weighting_scheme calc
_refine_ls_wR_factor_gt 0.1074
_refine_ls_wR_factor_ref 0.1096
_reflns_Friedel_coverage 0.000
_reflns_number_gt 4500
_reflns_number_total 4897
_reflns_threshold_expression 'I > 2\s(I)'
_cod_data_source_file d1cc02307a2.cif
_cod_data_source_block 045103_wyl_100k_a
_cod_depositor_comments 'Adding full bibliography for 7128299--7128300.cif.'
_cod_database_code 7128300
_shelx_shelxl_version_number 2018/1
_shelx_space_group_comment
;
The symmetry employed for this shelxl refinement is uniquely defined
by the following loop, which should always be used as a source of
symmetry information in preference to the above space-group names.
They are only intended as comments.
;
_shelx_estimated_absorpt_t_max 0.931
_shelx_estimated_absorpt_t_min 0.899
_reflns_odcompleteness_completeness 99.98
_reflns_odcompleteness_iscentric 1
_reflns_odcompleteness_theta 66.97
_olex2_refinement_description
;
1. Fixed Uiso
 At 1.2 times of:
  All C(H) groups
 At 1.5 times of:
  All C(H,H,H) groups
2.a Aromatic/amide H refined with riding coordinates:
 C7(H7), C16(H16), C19(H19), C21(H21), C22(H22), C24(H24), C26(H26), C27(H27),
 C28(H28), C32(H32)
2.b Idealised Me refined as rotating group:
 C23(H23A,H23B,H23C), C30(H30A,H30B,H30C), C31(H31A,H31B,H31C), C33(H33A,H33B,
 H33C), C34(H34A,H34B,H34C)
;
_olex2_submission_special_instructions 'No special instructions were received'
_oxdiff_exptl_absorpt_empirical_details
;
Empirical correction (ABSPACK) includes:
- Absorption correction using spherical harmonics
- Frame scaling
;
_oxdiff_exptl_absorpt_empirical_full_max 1.253
_oxdiff_exptl_absorpt_empirical_full_min 0.900

loop_
_space_group_symop_operation_xyz
'x, y, z'
'-x+1/2, y+1/2, -z+1/2'
'-x, -y, -z'
'x-1/2, -y-1/2, z-1/2'

loop_
_atom_site_label
_atom_site_type_symbol
_atom_site_fract_x
_atom_site_fract_y
_atom_site_fract_z
_atom_site_U_iso_or_equiv
_atom_site_adp_type
_atom_site_occupancy
_atom_site_site_symmetry_order
_atom_site_calc_flag
_atom_site_refinement_flags_posn
_atom_site_refinement_flags_adp
_atom_site_refinement_flags_occupancy
_atom_site_disorder_assembly
_atom_site_disorder_group
F1 F 0.86051(10) 0.86141(11) 0.53722(2) 0.0355(2) Uani 1 1 d . . . . .
F2 F 0.86458(10) 0.57424(12) 0.52522(2) 0.0380(2) Uani 1 1 d . . . . .
N1 N 0.65651(13) 0.68946(15) 0.55759(3) 0.0268(3) Uani 1 1 d . . . . .
N2 N 0.69364(14) 0.74967(16) 0.48849(3) 0.0304(3) Uani 1 1 d . . . . .
C1 C 0.49309(15) 0.49910(18) 0.73215(4) 0.0266(3) Uani 1 1 d . . . . .
C2 C 0.49814(15) 0.51558(18) 0.77284(4) 0.0276(3) Uani 1 1 d . . . . .
C3 C 0.59074(15) 0.40246(17) 0.71192(4) 0.0261(3) Uani 1 1 d . . . . .
C4 C 0.39369(14) 0.76019(19) 0.74777(4) 0.0278(3) Uani 1 1 d . . . . .
C5 C 0.42744(14) 0.65025(18) 0.71668(4) 0.0268(3) Uani 1 1 d . . . . .
C6 C 0.68300(16) 0.64640(17) 0.59476(4) 0.0270(3) Uani 1 1 d . . . . .
C7 C 0.69232(16) 0.31146(18) 0.77555(4) 0.0290(3) Uani 1 1 d . . . . .
H7 H 0.755953 0.241147 0.789671 0.035 Uiso 1 1 calc R . . . .
C8 C 0.50592(16) 0.70943(18) 0.55174(4) 0.0271(3) Uani 1 1 d . . . . .
C9 C 0.53186(15) 0.59131(18) 0.65534(4) 0.0279(3) Uani 1 1 d . . . . .
C10 C 0.54188(17) 0.76965(18) 0.48352(4) 0.0293(3) Uani 1 1 d . . . . .
C11 C 0.45242(15) 0.70974(18) 0.67990(4) 0.0277(3) Uani 1 1 d . . . . .
C12 C 0.55006(16) 0.63531(18) 0.61415(4) 0.0281(3) Uani 1 1 d . . . . .
C13 C 0.43586(15) 0.67619(19) 0.78246(4) 0.0283(3) Uani 1 1 d . . . . .
C14 C 0.43751(16) 0.67530(18) 0.58731(4) 0.0290(3) Uani 1 1 d . . . . .
C15 C 0.38595(15) 0.93684(19) 0.74425(4) 0.0297(3) Uani 1 1 d . . . . .
C16 C 0.59902(15) 0.44513(18) 0.67145(4) 0.0277(3) Uani 1 1 d . . . . .
H16 H 0.651162 0.372455 0.655395 0.033 Uiso 1 1 calc R . . . .
C17 C 0.60259(16) 0.43360(19) 0.79576(4) 0.0292(3) Uani 1 1 d . . . . .
C18 C 0.47113(16) 0.7640(2) 0.81604(4) 0.0310(3) Uani 1 1 d . . . . .
C19 C 0.68629(16) 0.29608(18) 0.73575(4) 0.0289(3) Uani 1 1 d . . . . .
H19 H 0.745412 0.214951 0.723929 0.035 Uiso 1 1 calc R . . . .
C20 C 0.44893(17) 0.75441(17) 0.51492(4) 0.0293(3) Uani 1 1 d . . . . .
C21 C 0.39175(16) 0.99924(19) 0.70508(5) 0.0323(3) Uani 1 1 d . . . . .
H21 H 0.374118 1.115445 0.700230 0.039 Uiso 1 1 calc R . . . .
C22 C 0.42277(15) 0.89126(19) 0.67452(4) 0.0304(3) Uani 1 1 d . . . . .
H22 H 0.424595 0.936991 0.649714 0.037 Uiso 1 1 calc R . . . .
C23 C 0.83380(16) 0.6200(2) 0.61055(4) 0.0304(3) Uani 1 1 d . . . . .
H23A H 0.870846 0.511503 0.601640 0.046 Uiso 1 1 calc GR . . . .
H23B H 0.832012 0.619856 0.638247 0.046 Uiso 1 1 calc GR . . . .
H23C H 0.895755 0.711558 0.601926 0.046 Uiso 1 1 calc GR . . . .
C24 C 0.43894(16) 0.9462(2) 0.81434(4) 0.0341(3) Uani 1 1 d . . . . .
H24 H 0.444630 1.010345 0.837005 0.041 Uiso 1 1 calc R . . . .
C25 C 0.51447(19) 0.80337(19) 0.44339(4) 0.0348(3) Uani 1 1 d . . . . .
C26 C 0.62438(17) 0.5110(2) 0.83330(4) 0.0330(3) Uani 1 1 d . . . . .
H26 H 0.682775 0.454425 0.851556 0.040 Uiso 1 1 calc R . . . .
C27 C 0.56102(17) 0.6669(2) 0.84299(4) 0.0333(3) Uani 1 1 d . . . . .
H27 H 0.576906 0.710595 0.867724 0.040 Uiso 1 1 calc R . . . .
C28 C 0.40007(16) 1.0287(2) 0.78039(5) 0.0331(3) Uani 1 1 d . . . . .
H28 H 0.382457 1.146777 0.780790 0.040 Uiso 1 1 calc R . . . .
C29 C 0.75762(19) 0.7717(2) 0.45412(4) 0.0355(3) Uani 1 1 d . . . . .
C30 C 0.27803(17) 0.6689(2) 0.59590(5) 0.0366(3) Uani 1 1 d . . . . .
H30A H 0.239657 0.784103 0.596599 0.055 Uiso 1 1 calc GR . . . .
H30B H 0.264564 0.614474 0.620465 0.055 Uiso 1 1 calc GR . . . .
H30C H 0.227579 0.604146 0.576146 0.055 Uiso 1 1 calc GR . . . .
C31 C 0.28917(18) 0.7893(2) 0.51000(5) 0.0363(3) Uani 1 1 d . . . . .
H31A H 0.238073 0.682337 0.506118 0.054 Uiso 1 1 calc GR . . . .
H31B H 0.272997 0.862635 0.488006 0.054 Uiso 1 1 calc GR . . . .
H31C H 0.253801 0.845169 0.532708 0.054 Uiso 1 1 calc GR . . . .
C32 C 0.6484(2) 0.8028(2) 0.42602(4) 0.0387(4) Uani 1 1 d . . . . .
H32 H 0.663984 0.820243 0.399854 0.046 Uiso 1 1 calc R . . . .
C33 C 0.3715(2) 0.8307(2) 0.42231(5) 0.0419(4) Uani 1 1 d . . . . .
H33A H 0.306860 0.736587 0.427695 0.063 Uiso 1 1 calc GR . . . .
H33B H 0.387838 0.836197 0.395049 0.063 Uiso 1 1 calc GR . . . .
H33C H 0.328358 0.936772 0.430720 0.063 Uiso 1 1 calc GR . . . .
C34 C 0.9187(2) 0.7668(3) 0.44923(5) 0.0453(4) Uani 1 1 d . . . . .
H34A H 0.963387 0.857833 0.464082 0.068 Uiso 1 1 calc GR . . . .
H34B H 0.940655 0.781902 0.422452 0.068 Uiso 1 1 calc GR . . . .
H34C H 0.955988 0.657627 0.458001 0.068 Uiso 1 1 calc GR . . . .
B1 B 0.77456(18) 0.7186(2) 0.52730(4) 0.0285(3) Uani 1 1 d . . . . .

loop_
_atom_site_aniso_label
_atom_site_aniso_U_11
_atom_site_aniso_U_22
_atom_site_aniso_U_33
_atom_site_aniso_U_23
_atom_site_aniso_U_13
_atom_site_aniso_U_12
F1 0.0375(5) 0.0368(5) 0.0321(4) 0.0017(4) -0.0008(4) -0.0016(4)
F2 0.0456(5) 0.0381(5) 0.0304(4) 0.0004(4) 0.0007(4) 0.0181(4)
N1 0.0315(6) 0.0252(6) 0.0235(5) -0.0011(4) -0.0024(4) 0.0036(5)
N2 0.0395(7) 0.0282(6) 0.0234(6) -0.0014(5) -0.0005(5) 0.0084(5)
C1 0.0243(6) 0.0260(7) 0.0297(7) -0.0011(5) 0.0004(5) -0.0047(5)
C2 0.0270(7) 0.0277(7) 0.0282(7) 0.0007(5) 0.0029(5) -0.0047(5)
C3 0.0284(7) 0.0218(6) 0.0281(7) -0.0006(5) 0.0001(5) -0.0024(5)
C4 0.0188(6) 0.0320(7) 0.0327(7) -0.0033(6) 0.0010(5) -0.0002(5)
C5 0.0212(6) 0.0291(7) 0.0299(7) -0.0024(5) -0.0016(5) -0.0016(5)
C6 0.0332(7) 0.0242(6) 0.0234(6) -0.0017(5) -0.0027(5) 0.0021(5)
C7 0.0289(7) 0.0257(7) 0.0324(7) 0.0067(6) 0.0014(5) 0.0004(5)
C8 0.0307(7) 0.0242(6) 0.0264(7) -0.0029(5) -0.0034(5) 0.0032(5)
C9 0.0276(7) 0.0297(7) 0.0261(7) -0.0020(5) -0.0018(5) -0.0005(5)
C10 0.0391(8) 0.0232(6) 0.0255(7) -0.0041(5) -0.0059(6) 0.0080(6)
C11 0.0241(6) 0.0292(7) 0.0298(7) -0.0016(5) -0.0033(5) 0.0003(5)
C12 0.0320(7) 0.0267(7) 0.0255(7) -0.0022(5) -0.0031(5) 0.0015(5)
C13 0.0223(6) 0.0335(7) 0.0292(7) -0.0033(6) 0.0051(5) -0.0031(5)
C14 0.0313(7) 0.0268(7) 0.0288(7) -0.0020(5) -0.0038(5) 0.0016(6)
C15 0.0196(6) 0.0326(7) 0.0370(8) -0.0067(6) -0.0007(5) 0.0028(5)
C16 0.0294(7) 0.0269(7) 0.0267(7) -0.0045(5) 0.0011(5) 0.0003(5)
C17 0.0311(7) 0.0288(7) 0.0277(7) 0.0031(5) 0.0040(5) -0.0051(6)
C18 0.0250(7) 0.0384(8) 0.0297(7) -0.0048(6) 0.0050(5) -0.0022(6)
C19 0.0303(7) 0.0240(7) 0.0323(7) 0.0013(5) 0.0025(6) 0.0010(5)
C20 0.0379(8) 0.0216(6) 0.0280(7) -0.0041(5) -0.0060(6) 0.0045(6)
C21 0.0260(7) 0.0279(7) 0.0426(8) -0.0004(6) -0.0037(6) 0.0042(5)
C22 0.0271(7) 0.0311(7) 0.0330(7) 0.0020(6) -0.0033(5) 0.0032(6)
C23 0.0322(7) 0.0341(7) 0.0247(7) -0.0001(6) -0.0028(5) 0.0030(6)
C24 0.0260(7) 0.0400(8) 0.0363(8) -0.0136(6) 0.0026(6) 0.0012(6)
C25 0.0515(9) 0.0270(7) 0.0257(7) -0.0058(6) -0.0075(6) 0.0114(6)
C26 0.0344(8) 0.0382(8) 0.0263(7) 0.0044(6) 0.0011(6) -0.0038(6)
C27 0.0340(8) 0.0420(8) 0.0241(7) -0.0037(6) 0.0045(6) -0.0058(6)
C28 0.0239(7) 0.0319(7) 0.0434(8) -0.0100(6) 0.0007(6) 0.0035(6)
C29 0.0490(9) 0.0315(7) 0.0260(7) -0.0007(6) 0.0028(6) 0.0121(7)
C30 0.0323(8) 0.0437(9) 0.0335(8) -0.0001(6) -0.0023(6) 0.0003(6)
C31 0.0381(8) 0.0367(8) 0.0338(8) 0.0004(6) -0.0081(6) 0.0067(6)
C32 0.0582(10) 0.0353(8) 0.0227(7) -0.0023(6) -0.0003(6) 0.0143(7)
C33 0.0576(10) 0.0395(9) 0.0279(7) -0.0092(6) -0.0148(7) 0.0140(8)
C34 0.0513(10) 0.0534(10) 0.0314(8) 0.0050(7) 0.0096(7) 0.0145(8)
B1 0.0344(8) 0.0267(8) 0.0244(7) -0.0009(6) 0.0010(6) 0.0064(6)

loop_
_atom_type_symbol
_atom_type_description
_atom_type_scat_dispersion_real
_atom_type_scat_dispersion_imag
_atom_type_scat_source
C C 0.0181 0.0091 'International Tables Vol C Tables 4.2.6.8 and 6.1.1.4'
H H 0.0000 0.0000 'International Tables Vol C Tables 4.2.6.8 and 6.1.1.4'
B B 0.0090 0.0039 'International Tables Vol C Tables 4.2.6.8 and 6.1.1.4'
F F 0.0727 0.0534 'International Tables Vol C Tables 4.2.6.8 and 6.1.1.4'
N N 0.0311 0.0180 'International Tables Vol C Tables 4.2.6.8 and 6.1.1.4'

loop_
_geom_angle_atom_site_label_1
_geom_angle_atom_site_label_2
_geom_angle_atom_site_label_3
_geom_angle
_geom_angle_site_symmetry_1
_geom_angle_site_symmetry_3
_geom_angle_publ_flag
C6 N1 C8 108.95(12) . . ?
C6 N1 B1 124.92(12) . . ?
C8 N1 B1 126.09(12) . . ?
C10 N2 B1 125.56(12) . . ?
C29 N2 C10 108.87(12) . . ?
C29 N2 B1 125.48(13) . . ?
C2 C1 C5 107.89(12) . . ?
C3 C1 C2 123.36(13) . . ?
C3 C1 C5 122.35(13) . . ?
C13 C2 C1 107.99(12) . . ?
C17 C2 C1 122.56(13) . . ?
C17 C2 C13 123.15(13) . . ?
C1 C3 C16 114.74(13) . . ?
C1 C3 C19 114.39(13) . . ?
C16 C3 C19 129.87(13) . . ?
C5 C4 C13 108.05(13) . . ?
C15 C4 C5 122.99(14) . . ?
C15 C4 C13 123.11(14) . . ?
C4 C5 C1 107.96(12) . . ?
C11 C5 C1 123.32(13) . . ?
C11 C5 C4 123.06(13) . . ?
N1 C6 C12 109.30(12) . . ?
N1 C6 C23 122.22(13) . . ?
C12 C6 C23 128.47(13) . . ?
C17 C7 H7 119.1 . . ?
C19 C7 H7 119.1 . . ?
C19 C7 C17 121.85(13) . . ?
N1 C8 C14 107.71(12) . . ?
N1 C8 C20 120.29(13) . . ?
C20 C8 C14 132.00(14) . . ?
C11 C9 C12 119.01(12) . . ?
C16 C9 C11 119.88(13) . . ?
C16 C9 C12 120.93(12) . . ?
N2 C10 C25 107.06(13) . . ?
C20 C10 N2 120.69(12) . . ?
C20 C10 C25 132.26(14) . . ?
C5 C11 C9 115.02(13) . . ?
C5 C11 C22 114.28(13) . . ?
C22 C11 C9 129.32(13) . . ?
C6 C12 C9 126.17(13) . . ?
C6 C12 C14 107.50(12) . . ?
C14 C12 C9 126.32(13) . . ?
C2 C13 C4 108.10(12) . . ?
C18 C13 C2 122.99(14) . . ?
C18 C13 C4 122.99(14) . . ?
C8 C14 C30 128.91(13) . . ?
C12 C14 C8 106.53(13) . . ?
C12 C14 C30 124.44(13) . . ?
C4 C15 C21 114.47(13) . . ?
C4 C15 C28 114.21(14) . . ?
C21 C15 C28 130.24(14) . . ?
C3 C16 H16 118.6 . . ?
C9 C16 C3 122.77(13) . . ?
C9 C16 H16 118.6 . . ?
C2 C17 C7 114.58(13) . . ?
C2 C17 C26 114.06(13) . . ?
C26 C17 C7 129.79(14) . . ?
C13 C18 C24 113.82(14) . . ?
C13 C18 C27 114.13(14) . . ?
C24 C18 C27 130.50(14) . . ?
C3 C19 H19 119.0 . . ?
C7 C19 C3 122.03(13) . . ?
C7 C19 H19 119.0 . . ?
C8 C20 C31 119.44(13) . . ?
C10 C20 C8 120.22(13) . . ?
C10 C20 C31 120.33(13) . . ?
C15 C21 H21 119.0 . . ?
C22 C21 C15 121.92(14) . . ?
C22 C21 H21 119.0 . . ?
C11 C22 H22 118.9 . . ?
C21 C22 C11 122.11(14) . . ?
C21 C22 H22 118.9 . . ?
C6 C23 H23A 109.5 . . ?
C6 C23 H23B 109.5 . . ?
C6 C23 H23C 109.5 . . ?
H23A C23 H23B 109.5 . . ?
H23A C23 H23C 109.5 . . ?
H23B C23 H23C 109.5 . . ?
C18 C24 H24 118.7 . . ?
C28 C24 C18 122.50(14) . . ?
C28 C24 H24 118.7 . . ?
C10 C25 C33 129.23(16) . . ?
C32 C25 C10 106.44(14) . . ?
C32 C25 C33 124.32(14) . . ?
C17 C26 H26 119.0 . . ?
C27 C26 C17 122.03(14) . . ?
C27 C26 H26 119.0 . . ?
C18 C27 H27 118.9 . . ?
C26 C27 C18 122.29(13) . . ?
C26 C27 H27 118.9 . . ?
C15 C28 H28 119.1 . . ?
C24 C28 C15 121.87(14) . . ?
C24 C28 H28 119.1 . . ?
N2 C29 C32 108.57(15) . . ?
N2 C29 C34 123.09(14) . . ?
C32 C29 C34 128.32(14) . . ?
C14 C30 H30A 109.5 . . ?
C14 C30 H30B 109.5 . . ?
C14 C30 H30C 109.5 . . ?
H30A C30 H30B 109.5 . . ?
H30A C30 H30C 109.5 . . ?
H30B C30 H30C 109.5 . . ?
C20 C31 H31A 109.5 . . ?
C20 C31 H31B 109.5 . . ?
C20 C31 H31C 109.5 . . ?
H31A C31 H31B 109.5 . . ?
H31A C31 H31C 109.5 . . ?
H31B C31 H31C 109.5 . . ?
C25 C32 C29 109.05(14) . . ?
C25 C32 H32 125.5 . . ?
C29 C32 H32 125.5 . . ?
C25 C33 H33A 109.5 . . ?
C25 C33 H33B 109.5 . . ?
C25 C33 H33C 109.5 . . ?
H33A C33 H33B 109.5 . . ?
H33A C33 H33C 109.5 . . ?
H33B C33 H33C 109.5 . . ?
C29 C34 H34A 109.5 . . ?
C29 C34 H34B 109.5 . . ?
C29 C34 H34C 109.5 . . ?
H34A C34 H34B 109.5 . . ?
H34A C34 H34C 109.5 . . ?
H34B C34 H34C 109.5 . . ?
F1 B1 N1 110.39(11) . . ?
F1 B1 N2 110.44(12) . . ?
F2 B1 F1 108.57(12) . . ?
F2 B1 N1 110.01(12) . . ?
F2 B1 N2 110.83(12) . . ?
N1 B1 N2 106.60(12) . . ?

loop_
_geom_bond_atom_site_label_1
_geom_bond_atom_site_label_2
_geom_bond_distance
_geom_bond_site_symmetry_2
_geom_bond_publ_flag
F1 B1 1.3977(19) . ?
F2 B1 1.3924(18) . ?
N1 C6 1.3474(18) . ?
N1 C8 1.3984(18) . ?
N1 B1 1.538(2) . ?
N2 C10 1.405(2) . ?
N2 C29 1.3482(19) . ?
N2 B1 1.5412(19) . ?
C1 C2 1.4153(19) . ?
C1 C3 1.370(2) . ?
C1 C5 1.417(2) . ?
C2 C13 1.412(2) . ?
C2 C17 1.385(2) . ?
C3 C16 1.4440(19) . ?
C3 C19 1.449(2) . ?
C4 C5 1.412(2) . ?
C4 C13 1.414(2) . ?
C4 C15 1.377(2) . ?
C5 C11 1.378(2) . ?
C6 C12 1.404(2) . ?
C6 C23 1.489(2) . ?
C7 H7 0.9300 . ?
C7 C17 1.444(2) . ?
C7 C19 1.384(2) . ?
C8 C14 1.418(2) . ?
C8 C20 1.4121(19) . ?
C9 C11 1.456(2) . ?
C9 C12 1.4798(19) . ?
C9 C16 1.400(2) . ?
C10 C20 1.399(2) . ?
C10 C25 1.432(2) . ?
C11 C22 1.445(2) . ?
C12 C14 1.409(2) . ?
C13 C18 1.381(2) . ?
C14 C30 1.497(2) . ?
C15 C21 1.442(2) . ?
C15 C28 1.444(2) . ?
C16 H16 0.9300 . ?
C17 C26 1.442(2) . ?
C18 C24 1.444(2) . ?
C18 C27 1.444(2) . ?
C19 H19 0.9300 . ?
C20 C31 1.494(2) . ?
C21 H21 0.9300 . ?
C21 C22 1.383(2) . ?
C22 H22 0.9300 . ?
C23 H23A 0.9600 . ?
C23 H23B 0.9600 . ?
C23 H23C 0.9600 . ?
C24 H24 0.9300 . ?
C24 C28 1.379(2) . ?
C25 C32 1.377(3) . ?
C25 C33 1.502(2) . ?
C26 H26 0.9300 . ?
C26 C27 1.385(2) . ?
C27 H27 0.9300 . ?
C28 H28 0.9300 . ?
C29 C32 1.403(2) . ?
C29 C34 1.488(3) . ?
C30 H30A 0.9600 . ?
C30 H30B 0.9600 . ?
C30 H30C 0.9600 . ?
C31 H31A 0.9600 . ?
C31 H31B 0.9600 . ?
C31 H31C 0.9600 . ?
C32 H32 0.9300 . ?
C33 H33A 0.9600 . ?
C33 H33B 0.9600 . ?
C33 H33C 0.9600 . ?
C34 H34A 0.9600 . ?
C34 H34B 0.9600 . ?
C34 H34C 0.9600 . ?
